data_4103349
loop_
_publ_author_name
'Aaron M. Tondreau'
'Carsten Milsmann'
'Andrew D. Patrick'
'Helen M. Hoyt'
'Emil Lobkovsky'
'Karl Wieghardt'
'Paul J. Chirik'

_publ_section_title
;
 Synthesis and Electronic Structure of Cationic, Neutral, and Anionic
 Bis(imino)pyridine Iron Alkyl Complexes: Evaluation of Redox Activity in
 Single-Component Ethylene Polymerization Catalysts
;
_journal_name_full 'Journal of the American Chemical Society'
_journal_page_first 15046
_journal_page_last 15059
_journal_paper_doi 10.1021/ja106575b
_journal_volume 132
_journal_year 2010
_chemical_formula_moiety 'C38 H54 Fe N3, C24 H20 B, 1.5(C6 H5 F)'
_chemical_formula_sum 'C71 H81.5 B F1.5 Fe N3'
_chemical_formula_weight 1072.05
_chemical_name_systematic
; 
 ? 
;
_space_group_IT_number 14
_symmetry_cell_setting monoclinic
_symmetry_space_group_name_Hall '-P 2ybc'
_symmetry_space_group_name_H-M 'P 1 21/c 1'
_atom_sites_solution_hydrogens mixed
_atom_sites_solution_primary direct
_atom_sites_solution_secondary difmap
_audit_creation_method SHELXL-97
_cell_angle_alpha 90.00
_cell_angle_beta 106.4620(10)
_cell_angle_gamma 90.00
_cell_formula_units_Z 4
_cell_length_a 21.3132(7)
_cell_length_b 12.8607(4)
_cell_length_c 25.0256(9)
_cell_measurement_reflns_used 9903
_cell_measurement_temperature 173(2)
_cell_measurement_theta_max 24.84
_cell_measurement_theta_min 2.17
_cell_volume 6578.4(4)
_computing_cell_refinement 'Bruker SAINT+'
_computing_data_collection 'Bruker APEX2'
_computing_data_reduction 'Bruker SAINT+'
_computing_molecular_graphics 'Bruker SHELXTL'
_computing_publication_material 'Bruker SHELXTL'
_computing_structure_refinement 'SHELXL-97 (Sheldrick, 1997)'
_computing_structure_solution 'SHELXS-97 (Sheldrick, 1990)'
_diffrn_ambient_temperature 173(2)
_diffrn_measured_fraction_theta_full 1.000
_diffrn_measured_fraction_theta_max 1.000
_diffrn_measurement_device_type 'Bruker X8 APEX II diffractometer'
_diffrn_measurement_method 'phi and omega scans'
_diffrn_radiation_monochromator graphite
_diffrn_radiation_source 'fine-focus sealed tube'
_diffrn_radiation_type MoK\a
_diffrn_radiation_wavelength 0.71073
_diffrn_reflns_av_R_equivalents 0.0433
_diffrn_reflns_av_sigmaI/netI 0.0457
_diffrn_reflns_limit_h_max 26
_diffrn_reflns_limit_h_min -26
_diffrn_reflns_limit_k_max 16
_diffrn_reflns_limit_k_min -16
_diffrn_reflns_limit_l_max 31
_diffrn_reflns_limit_l_min -31
_diffrn_reflns_number 56100
_diffrn_reflns_theta_full 26.37
_diffrn_reflns_theta_max 26.37
_diffrn_reflns_theta_min 1.87
_diffrn_standards_number 0
_exptl_absorpt_coefficient_mu 0.274
_exptl_absorpt_correction_T_max 0.9732
_exptl_absorpt_correction_T_min 0.8530
_exptl_absorpt_correction_type multi-scan
_exptl_absorpt_process_details SADABS
_exptl_crystal_colour red
_exptl_crystal_density_diffrn 1.082
_exptl_crystal_density_method 'not measured'
_exptl_crystal_description rod
_exptl_crystal_F_000 2292
_exptl_crystal_size_max 0.60
_exptl_crystal_size_mid 0.20
_exptl_crystal_size_min 0.10
_platon_squeeze_details
;
;
_refine_diff_density_max 0.342
_refine_diff_density_min -0.506
_refine_diff_density_rms 0.051
_refine_ls_extinction_method none
_refine_ls_goodness_of_fit_ref 1.017
_refine_ls_hydrogen_treatment mixed
_refine_ls_matrix_type full
_refine_ls_number_parameters 774
_refine_ls_number_reflns 13452
_refine_ls_number_restraints 201
_refine_ls_restrained_S_all 1.011
_refine_ls_R_factor_all 0.0737
_refine_ls_R_factor_gt 0.0487
_refine_ls_shift/su_max 0.291
_refine_ls_shift/su_mean 0.009
_refine_ls_structure_factor_coef Fsqd
_refine_ls_weighting_details 'calc w=1/[\s^2^(Fo^2^)+(0.0894P)^2^+0.0000P] where P=(Fo^2^+2Fc^2^)/3'
_refine_ls_weighting_scheme calc
_refine_ls_wR_factor_gt 0.1338
_refine_ls_wR_factor_ref 0.1453
_reflns_number_gt 9234
_reflns_number_total 13452
_reflns_threshold_expression >2sigma(I)
_cod_data_source_file ja106575b_si_001_1.cif
_cod_data_source_block amt26
_cod_original_formula_sum 'C71 H81.50 B F1.50 Fe N3'
_cod_database_code 4103349

loop_
_symmetry_equiv_pos_as_xyz
'x, y, z'
'-x, y+1/2, -z+1/2'
'-x, -y, -z'
'x, -y-1/2, z-1/2'

loop_
_atom_site_label
_atom_site_type_symbol
_atom_site_fract_x
_atom_site_fract_y
_atom_site_fract_z
_atom_site_U_iso_or_equiv
_atom_site_adp_type
_atom_site_occupancy
_atom_site_symmetry_multiplicity
_atom_site_calc_flag
_atom_site_refinement_flags
_atom_site_disorder_assembly
_atom_site_disorder_group
Fe1 Fe 0.227509(14) 0.90256(2) 0.279224(12) 0.03109(10) Uani 1 1 d . B .
N1 N 0.25835(8) 1.06725(12) 0.28218(7) 0.0279(4) Uani 1 1 d . . .
N2 N 0.29215(8) 0.91493(11) 0.22938(6) 0.0265(3) Uani 1 1 d . . .
N3 N 0.21580(8) 0.75785(12) 0.22739(7) 0.0299(4) Uani 1 1 d . . .
C1 C 0.33826(12) 1.19182(16) 0.26322(11) 0.0458(6) Uani 1 1 d . . .
H1A H 0.3206 1.2408 0.2853 0.069 Uiso 1 1 calc R . .
H1B H 0.3309 1.2191 0.2254 0.069 Uiso 1 1 calc R . .
H1C H 0.3853 1.1829 0.2805 0.069 Uiso 1 1 calc R . .
C2 C 0.30484(9) 1.08978(14) 0.26087(8) 0.0302(4) Uani 1 1 d . . .
C3 C 0.32449(9) 1.00346(14) 0.22883(8) 0.0278(4) Uani 1 1 d . . .
C4 C 0.36963(10) 1.01332(16) 0.19844(9) 0.0348(5) Uani 1 1 d . . .
H4A H 0.3923 1.0768 0.1982 0.042 Uiso 1 1 calc R . .
C5 C 0.38047(10) 0.92819(17) 0.16866(9) 0.0388(5) Uani 1 1 d . . .
H5A H 0.4109 0.9328 0.1475 0.047 Uiso 1 1 calc R . .
C6 C 0.34714(10) 0.83634(16) 0.16958(9) 0.0360(5) Uani 1 1 d . . .
H6A H 0.3551 0.7768 0.1500 0.043 Uiso 1 1 calc R . .
C7 C 0.30193(9) 0.83319(15) 0.19977(8) 0.0300(4) Uani 1 1 d . . .
C8 C 0.25825(10) 0.74339(15) 0.20036(9) 0.0328(4) Uani 1 1 d . . .
C9 C 0.26531(12) 0.64853(18) 0.16839(11) 0.0515(6) Uani 1 1 d . . .
H9A H 0.2336 0.5960 0.1723 0.077 Uiso 1 1 calc R . .
H9B H 0.3097 0.6207 0.1829 0.077 Uiso 1 1 calc R . .
H9C H 0.2573 0.6664 0.1290 0.077 Uiso 1 1 calc R . .
C10 C 0.22970(10) 1.14456(14) 0.31011(9) 0.0312(4) Uani 1 1 d . A .
C11 C 0.25881(10) 1.17055(14) 0.36581(9) 0.0346(5) Uani 1 1 d . . .
C12 C 0.22509(12) 1.23991(16) 0.39067(10) 0.0429(5) Uani 1 1 d . . .
H12A H 0.2441 1.2608 0.4282 0.052 Uiso 1 1 calc R . .
C13 C 0.16475(12) 1.27853(16) 0.36162(11) 0.0461(6) Uani 1 1 d . . .
H13A H 0.1423 1.3248 0.3794 0.055 Uiso 1 1 calc R . .
C14 C 0.13699(12) 1.25061(17) 0.30724(11) 0.0470(6) Uani 1 1 d . A .
H14A H 0.0954 1.2780 0.2877 0.056 Uiso 1 1 calc R . .
C15 C 0.16854(10) 1.18288(16) 0.27999(10) 0.0390(5) Uani 1 1 d . . .
C16 C 0.32382(11) 1.12704(17) 0.40070(9) 0.0420(5) Uani 1 1 d D . .
H16A H 0.3383 1.0725 0.3783 0.050 Uiso 1 1 calc R . .
C17 C 0.31779(13) 1.07676(19) 0.45444(10) 0.0524(6) Uani 1 1 d D . .
H17A H 0.2843 1.0223 0.4453 0.079 Uiso 1 1 calc R . .
H17B H 0.3054 1.1297 0.4777 0.079 Uiso 1 1 calc R . .
H17C H 0.3599 1.0461 0.4747 0.079 Uiso 1 1 calc R . .
C18 C 0.37642(13) 1.2114(2) 0.41550(12) 0.0631(7) Uani 1 1 d D . .
H18A H 0.4177 1.1810 0.4379 0.095 Uiso 1 1 calc R . .
H18B H 0.3627 1.2664 0.4369 0.095 Uiso 1 1 calc R . .
H18C H 0.3826 1.2408 0.3812 0.095 Uiso 1 1 calc R . .
C19 C 0.1361(3) 1.1450(6) 0.2210(3) 0.0422(15) Uani 0.622(8) 1 d PDU A 1
H19A H 0.1516 1.0727 0.2175 0.051 Uiso 0.622(8) 1 calc PR A 1
C20 C 0.1614(2) 1.2164(4) 0.18204(19) 0.0668(19) Uani 0.622(8) 1 d PDU A 1
H20A H 0.1418 1.1952 0.1433 0.100 Uiso 0.622(8) 1 calc PR A 1
H20B H 0.2091 1.2106 0.1912 0.100 Uiso 0.622(8) 1 calc PR A 1
H20C H 0.1494 1.2885 0.1869 0.100 Uiso 0.622(8) 1 calc PR A 1
C21 C 0.0623(3) 1.1449(6) 0.2021(4) 0.067(2) Uani 0.622(8) 1 d PDU A 1
H21A H 0.0459 1.0853 0.2185 0.100 Uiso 0.622(8) 1 calc PR A 1
H21B H 0.0472 1.1399 0.1614 0.100 Uiso 0.622(8) 1 calc PR A 1
H21C H 0.0459 1.2094 0.2141 0.100 Uiso 0.622(8) 1 calc PR A 1
C19' C 0.1419(6) 1.1707(8) 0.2153(5) 0.040(3) Uiso 0.378(8) 1 d PDU A 2
H19B H 0.1753 1.1330 0.2016 0.048 Uiso 0.378(8) 1 calc PR A 2
C20' C 0.1224(5) 1.2697(6) 0.1811(3) 0.070(3) Uiso 0.378(8) 1 d PDU A 2
H20D H 0.1609 1.3139 0.1855 0.105 Uiso 0.378(8) 1 calc PR A 2
H20E H 0.0894 1.3073 0.1940 0.105 Uiso 0.378(8) 1 calc PR A 2
H20F H 0.1041 1.2515 0.1417 0.105 Uiso 0.378(8) 1 calc PR A 2
C21' C 0.0828(9) 1.1028(12) 0.2068(6) 0.118(7) Uani 0.378(8) 1 d PDU A 2
H21D H 0.0699 1.0764 0.1685 0.177 Uiso 0.378(8) 1 calc PR A 2
H21E H 0.0468 1.1433 0.2134 0.177 Uiso 0.378(8) 1 calc PR A 2
H21F H 0.0930 1.0442 0.2329 0.177 Uiso 0.378(8) 1 calc PR A 2
C22 C 0.16826(10) 0.67949(15) 0.22894(9) 0.0329(5) Uani 1 1 d . . .
C23 C 0.18576(11) 0.59121(16) 0.26206(10) 0.0403(5) Uani 1 1 d . . .
C24 C 0.13512(12) 0.52304(17) 0.26378(12) 0.0504(6) Uani 1 1 d . . .
H24A H 0.1453 0.4625 0.2863 0.060 Uiso 1 1 calc R . .
C25 C 0.07198(12) 0.54069(18) 0.23424(12) 0.0523(6) Uani 1 1 d . . .
H25A H 0.0389 0.4926 0.2362 0.063 Uiso 1 1 calc R . .
C26 C 0.05581(12) 0.62771(19) 0.20155(11) 0.0496(6) Uani 1 1 d . . .
H26A H 0.0116 0.6390 0.1808 0.060 Uiso 1 1 calc R . .
C27 C 0.10334(10) 0.69977(17) 0.19834(10) 0.0403(5) Uani 1 1 d . . .
C28 C 0.25543(12) 0.56432(18) 0.29443(13) 0.0575(7) Uani 1 1 d . . .
H28A H 0.2849 0.6187 0.2863 0.069 Uiso 1 1 calc R . .
C29 C 0.27593(14) 0.4586(2) 0.27598(16) 0.0780(10) Uani 1 1 d . . .
H29A H 0.2702 0.4596 0.2357 0.117 Uiso 1 1 calc R . .
H29B H 0.2487 0.4036 0.2849 0.117 Uiso 1 1 calc R . .
H29C H 0.3220 0.4453 0.2956 0.117 Uiso 1 1 calc R . .
C30 C 0.26422(17) 0.5644(2) 0.35745(15) 0.0884(11) Uani 1 1 d . . .
H30A H 0.2512 0.6322 0.3687 0.133 Uiso 1 1 calc R . .
H30B H 0.3102 0.5511 0.3773 0.133 Uiso 1 1 calc R . .
H30C H 0.2368 0.5099 0.3666 0.133 Uiso 1 1 calc R . .
C31 C 0.08617(12) 0.7948(2) 0.16121(12) 0.0567(7) Uani 1 1 d . . .
H31A H 0.1195 0.8496 0.1773 0.068 Uiso 1 1 calc R . .
C32 C 0.09165(19) 0.7686(3) 0.10328(15) 0.0989(12) Uani 1 1 d . . .
H32A H 0.1352 0.7401 0.1064 0.148 Uiso 1 1 calc R . .
H32B H 0.0850 0.8317 0.0805 0.148 Uiso 1 1 calc R . .
H32C H 0.0583 0.7170 0.0858 0.148 Uiso 1 1 calc R . .
C33 C 0.01929(14) 0.8399(3) 0.15780(16) 0.0843(10) Uani 1 1 d . . .
H33A H 0.0169 0.8568 0.1954 0.126 Uiso 1 1 calc R . .
H33B H -0.0146 0.7889 0.1408 0.126 Uiso 1 1 calc R . .
H33C H 0.0124 0.9032 0.1351 0.126 Uiso 1 1 calc R . .
C34 C 0.20796(12) 0.8658(2) 0.35197(10) 0.0405(5) Uani 1 1 d U . .
H34B H 0.2181(15) 0.797(3) 0.3567(13) 0.088(10) Uiso 1 1 d . . .
H34A H 0.2396(12) 0.9107(18) 0.3784(10) 0.048(7) Uiso 1 1 d . . .
C35 C 0.1371(13) 0.8736(16) 0.3596(11) 0.048(5) Uani 0.33(4) 1 d PDU B 1
C36 C 0.0814(12) 0.823(3) 0.3152(16) 0.096(7) Uani 0.33(4) 1 d PDU B 1
H36A H 0.0898 0.7486 0.3136 0.144 Uiso 0.33(4) 1 calc PR B 1
H36B H 0.0783 0.8549 0.2790 0.144 Uiso 0.33(4) 1 calc PR B 1
H36C H 0.0402 0.8340 0.3246 0.144 Uiso 0.33(4) 1 calc PR B 1
C37 C 0.1440(16) 0.829(3) 0.4173(14) 0.089(7) Uani 0.33(4) 1 d PDU B 1
H37A H 0.1588 0.7567 0.4187 0.133 Uiso 0.33(4) 1 calc PR B 1
H37B H 0.1015 0.8317 0.4253 0.133 Uiso 0.33(4) 1 calc PR B 1
H37C H 0.1760 0.8699 0.4452 0.133 Uiso 0.33(4) 1 calc PR B 1
C38 C 0.1214(15) 0.9889(16) 0.3617(13) 0.058(5) Uani 0.33(4) 1 d PDU B 1
H38A H 0.0794 0.9970 0.3698 0.087 Uiso 0.33(4) 1 calc PR B 1
H38B H 0.1190 1.0210 0.3256 0.087 Uiso 0.33(4) 1 calc PR B 1
H38C H 0.1559 1.0228 0.3909 0.087 Uiso 0.33(4) 1 calc PR B 1
C35' C 0.1443(6) 0.8729(7) 0.3670(4) 0.0330(18) Uani 0.67(4) 1 d PDU B 2
C36' C 0.0975(6) 0.7932(10) 0.3326(5) 0.065(3) Uani 0.67(4) 1 d PDU B 2
H36D H 0.0902 0.8082 0.2929 0.098 Uiso 0.67(4) 1 calc PR B 2
H36E H 0.0558 0.7964 0.3417 0.098 Uiso 0.67(4) 1 calc PR B 2
H36F H 0.1163 0.7235 0.3409 0.098 Uiso 0.67(4) 1 calc PR B 2
C37' C 0.1527(7) 0.8506(10) 0.4290(4) 0.057(2) Uani 0.67(4) 1 d PDU B 2
H37D H 0.1796 0.9052 0.4517 0.085 Uiso 0.67(4) 1 calc PR B 2
H37E H 0.1741 0.7831 0.4389 0.085 Uiso 0.67(4) 1 calc PR B 2
H37F H 0.1096 0.8494 0.4359 0.085 Uiso 0.67(4) 1 calc PR B 2
C38' C 0.1150(8) 0.9813(8) 0.3553(6) 0.058(3) Uani 0.67(4) 1 d PDU B 2
H38D H 0.1065 0.9970 0.3155 0.087 Uiso 0.67(4) 1 calc PR B 2
H38E H 0.1459 1.0324 0.3772 0.087 Uiso 0.67(4) 1 calc PR B 2
H38F H 0.0740 0.9843 0.3655 0.087 Uiso 0.67(4) 1 calc PR B 2
B1 B 0.43706(11) 0.46491(16) 0.13917(9) 0.0284(5) Uani 1 1 d . . .
C40 C 0.44762(9) 0.48488(15) 0.20638(8) 0.0298(4) Uani 1 1 d . . .
C41 C 0.45429(11) 0.58190(16) 0.23235(9) 0.0389(5) Uani 1 1 d . . .
H41A H 0.4540 0.6423 0.2104 0.047 Uiso 1 1 calc R . .
C42 C 0.46138(12) 0.5938(2) 0.28902(10) 0.0505(6) Uani 1 1 d . . .
H42A H 0.4662 0.6614 0.3050 0.061 Uiso 1 1 calc R . .
C43 C 0.46150(11) 0.5079(2) 0.32208(10) 0.0509(6) Uani 1 1 d . . .
H43A H 0.4656 0.5158 0.3607 0.061 Uiso 1 1 calc R . .
C44 C 0.45558(11) 0.4111(2) 0.29829(9) 0.0462(6) Uani 1 1 d . . .
H44A H 0.4561 0.3512 0.3206 0.055 Uiso 1 1 calc R . .
C45 C 0.44889(10) 0.40027(17) 0.24212(9) 0.0381(5) Uani 1 1 d . . .
H45A H 0.4449 0.3321 0.2268 0.046 Uiso 1 1 calc R . .
C46 C 0.38210(10) 0.37216(15) 0.11977(8) 0.0320(4) Uani 1 1 d . . .
C47 C 0.32035(11) 0.38118(17) 0.12819(10) 0.0426(5) Uani 1 1 d . . .
H47A H 0.3112 0.4416 0.1465 0.051 Uiso 1 1 calc R . .
C48 C 0.27223(13) 0.3076(2) 0.11149(11) 0.0556(7) Uani 1 1 d . . .
H48A H 0.2303 0.3194 0.1166 0.067 Uiso 1 1 calc R . .
C49 C 0.28467(15) 0.2167(2) 0.08724(12) 0.0633(8) Uani 1 1 d . . .
H49A H 0.2518 0.1649 0.0759 0.076 Uiso 1 1 calc R . .
C50 C 0.34503(15) 0.20226(19) 0.07983(12) 0.0605(7) Uani 1 1 d . . .
H50A H 0.3546 0.1393 0.0639 0.073 Uiso 1 1 calc R . .
C51 C 0.39264(12) 0.27904(16) 0.09543(10) 0.0439(5) Uani 1 1 d . . .
H51A H 0.4340 0.2674 0.0892 0.053 Uiso 1 1 calc R . .
C52 C 0.50483(10) 0.42538(13) 0.12654(8) 0.0277(4) Uani 1 1 d . . .
C53 C 0.55616(10) 0.37577(15) 0.16512(8) 0.0322(4) Uani 1 1 d . . .
H53A H 0.5558 0.3734 0.2030 0.039 Uiso 1 1 calc R . .
C54 C 0.60790(10) 0.32962(16) 0.15042(9) 0.0368(5) Uani 1 1 d . . .
H54A H 0.6415 0.2955 0.1780 0.044 Uiso 1 1 calc R . .
C55 C 0.61093(10) 0.33294(15) 0.09592(9) 0.0350(5) Uani 1 1 d . . .
H55A H 0.6463 0.3015 0.0858 0.042 Uiso 1 1 calc R . .
C56 C 0.56148(11) 0.38286(15) 0.05666(9) 0.0373(5) Uani 1 1 d . . .
H56A H 0.5628 0.3863 0.0191 0.045 Uiso 1 1 calc R . .
C57 C 0.51004(11) 0.42791(15) 0.07163(9) 0.0357(5) Uani 1 1 d . . .
H57A H 0.4768 0.4620 0.0437 0.043 Uiso 1 1 calc R . .
C58 C 0.41269(10) 0.57297(14) 0.10369(8) 0.0280(4) Uani 1 1 d . . .
C59 C 0.45687(10) 0.65565(15) 0.10672(8) 0.0330(5) Uani 1 1 d . . .
H59A H 0.5006 0.6475 0.1295 0.040 Uiso 1 1 calc R . .
C60 C 0.43965(11) 0.74855(15) 0.07797(9) 0.0368(5) Uani 1 1 d . . .
H60A H 0.4712 0.8021 0.0814 0.044 Uiso 1 1 calc R . .
C61 C 0.37672(11) 0.76290(16) 0.04445(9) 0.0383(5) Uani 1 1 d . . .
H61A H 0.3644 0.8266 0.0251 0.046 Uiso 1 1 calc R . .
C62 C 0.33179(11) 0.68345(16) 0.03940(9) 0.0383(5) Uani 1 1 d . . .
H62A H 0.2884 0.6920 0.0160 0.046 Uiso 1 1 calc R . .
C63 C 0.34983(10) 0.59118(15) 0.06847(8) 0.0332(4) Uani 1 1 d . . .
H63A H 0.3180 0.5378 0.0643 0.040 Uiso 1 1 calc R . .
F1 F 0.19123(15) -0.0131(3) 0.12249(13) 0.1566(11) Uani 1 1 d . . .
F2 F 0.62847(18) 1.5313(3) 0.52788(18) 0.0940(12) Uani 0.50 1 d P . .
C1S C 0.1765(3) -0.0179(3) 0.06586(18) 0.1041(14) Uani 1 1 d . . .
C2S C 0.2192(3) -0.0578(3) 0.0414(2) 0.1129(14) Uani 1 1 d . . .
H2SA H 0.2607 -0.0826 0.0628 0.136 Uiso 1 1 calc R . .
C3S C 0.2023(3) -0.0615(4) -0.0129(2) 0.142(2) Uani 1 1 d . . .
H3SA H 0.2330 -0.0889 -0.0303 0.171 Uiso 1 1 calc R . .
C4S C 0.1423(4) -0.0280(5) -0.0468(3) 0.160(3) Uani 1 1 d . . .
H4SA H 0.1311 -0.0332 -0.0863 0.192 Uiso 1 1 calc R . .
C5S C 0.1000(4) 0.0130(6) -0.0199(3) 0.180(3) Uani 1 1 d . . .
H5SA H 0.0583 0.0358 -0.0419 0.216 Uiso 1 1 calc R . .
C6S C 0.1154(3) 0.0234(4) 0.0388(3) 0.1424(19) Uani 1 1 d . . .
H6SA H 0.0872 0.0549 0.0575 0.171 Uiso 1 1 calc R . .
C7S C 0.56521(15) 1.5173(2) 0.51538(11) 0.0568(7) Uani 1 1 d . . .
H7S H 0.6119 1.5299 0.5263 0.080 Uiso 0.50 1 d P . .
C8S C 0.54236(15) 1.42560(19) 0.52987(10) 0.0520(7) Uani 1 1 d . . .
H8S H 0.5712(14) 1.374(2) 0.5515(12) 0.072(9) Uiso 1 1 d . . .
C9S C 0.47664(16) 1.40748(19) 0.51433(11) 0.0543(7) Uani 1 1 d . . .
H9S H 0.4609(12) 1.343(2) 0.5246(10) 0.057(7) Uiso 1 1 d . . .

loop_
_atom_site_aniso_label
_atom_site_aniso_U_11
_atom_site_aniso_U_22
_atom_site_aniso_U_33
_atom_site_aniso_U_23
_atom_site_aniso_U_13
_atom_site_aniso_U_12
Fe1 0.03182(17) 0.02809(16) 0.03973(18) -0.00182(12) 0.02046(13) -0.00204(12)
N1 0.0272(9) 0.0259(8) 0.0321(9) 0.0020(6) 0.0108(7) 0.0025(7)
N2 0.0235(8) 0.0290(8) 0.0280(9) 0.0008(6) 0.0089(7) 0.0004(7)
N3 0.0293(9) 0.0276(8) 0.0349(9) -0.0026(7) 0.0128(7) -0.0022(7)
C1 0.0490(14) 0.0334(11) 0.0638(16) -0.0008(10) 0.0304(12) -0.0054(10)
C2 0.0267(10) 0.0287(10) 0.0358(11) 0.0045(8) 0.0097(9) 0.0004(8)
C3 0.0224(10) 0.0310(10) 0.0303(10) 0.0040(8) 0.0081(8) -0.0002(8)
C4 0.0292(11) 0.0391(11) 0.0388(12) 0.0024(9) 0.0139(9) -0.0039(9)
C5 0.0295(11) 0.0554(14) 0.0365(12) -0.0008(10) 0.0176(9) -0.0038(10)
C6 0.0323(11) 0.0433(12) 0.0367(12) -0.0070(9) 0.0167(9) -0.0013(9)
C7 0.0273(10) 0.0346(11) 0.0292(10) -0.0024(8) 0.0098(8) 0.0000(8)
C8 0.0309(11) 0.0338(11) 0.0371(11) -0.0044(9) 0.0150(9) -0.0007(9)
C9 0.0508(15) 0.0449(13) 0.0705(17) -0.0229(12) 0.0361(13) -0.0143(11)
C10 0.0341(11) 0.0211(9) 0.0437(12) 0.0030(8) 0.0196(9) 0.0004(8)
C11 0.0393(12) 0.0249(10) 0.0441(13) 0.0006(9) 0.0191(10) 0.0006(9)
C12 0.0531(14) 0.0307(11) 0.0517(14) -0.0056(10) 0.0257(11) 0.0004(10)
C13 0.0490(14) 0.0313(11) 0.0679(17) -0.0009(11) 0.0328(13) 0.0089(10)
C14 0.0410(13) 0.0391(12) 0.0660(17) 0.0081(11) 0.0236(12) 0.0099(10)
C15 0.0334(12) 0.0347(11) 0.0526(14) 0.0034(10) 0.0181(10) 0.0045(9)
C16 0.0427(13) 0.0422(12) 0.0414(13) -0.0082(10) 0.0122(10) 0.0081(10)
C17 0.0598(16) 0.0544(15) 0.0391(13) 0.0017(11) 0.0075(12) 0.0041(12)
C18 0.0453(15) 0.081(2) 0.0630(18) -0.0017(14) 0.0146(13) -0.0065(14)
C19 0.031(3) 0.043(3) 0.053(3) 0.016(3) 0.012(2) 0.004(2)
C20 0.057(3) 0.094(4) 0.050(3) 0.023(2) 0.017(2) -0.009(3)
C21 0.036(3) 0.100(5) 0.061(4) 0.030(3) 0.009(2) 0.007(3)
C21' 0.157(15) 0.111(11) 0.049(6) 0.021(7) -0.031(8) -0.074(11)
C22 0.0326(11) 0.0281(10) 0.0425(12) -0.0106(9) 0.0181(9) -0.0059(9)
C23 0.0353(12) 0.0316(11) 0.0576(14) 0.0002(10) 0.0187(11) -0.0016(9)
C24 0.0470(15) 0.0332(12) 0.0759(18) 0.0047(11) 0.0255(13) -0.0036(11)
C25 0.0418(14) 0.0410(13) 0.0809(19) -0.0046(12) 0.0286(13) -0.0145(11)
C26 0.0323(12) 0.0516(14) 0.0659(17) -0.0082(12) 0.0155(11) -0.0111(11)
C27 0.0325(12) 0.0415(12) 0.0490(14) -0.0047(10) 0.0149(10) -0.0050(10)
C28 0.0417(14) 0.0357(13) 0.089(2) 0.0155(13) 0.0086(14) -0.0008(11)
C29 0.0492(17) 0.0513(16) 0.138(3) 0.0166(17) 0.0331(18) 0.0140(13)
C30 0.092(3) 0.0547(18) 0.094(3) 0.0183(17) -0.014(2) -0.0013(17)
C31 0.0404(14) 0.0599(16) 0.0638(18) 0.0172(13) 0.0052(12) -0.0071(12)
C32 0.093(3) 0.124(3) 0.083(3) 0.040(2) 0.029(2) 0.005(2)
C33 0.0497(17) 0.081(2) 0.116(3) 0.035(2) 0.0128(18) 0.0129(16)
C34 0.0424(13) 0.0395(13) 0.0461(14) 0.0017(11) 0.0232(11) 0.0013(11)
C35 0.038(7) 0.062(9) 0.051(8) 0.003(6) 0.025(6) 0.011(7)
C36 0.053(8) 0.091(13) 0.147(15) -0.069(12) 0.034(9) -0.012(9)
C37 0.095(16) 0.100(14) 0.104(12) 0.039(11) 0.081(11) 0.051(12)
C38 0.056(11) 0.055(7) 0.084(11) -0.008(6) 0.054(9) 0.004(6)
C35' 0.036(3) 0.034(3) 0.033(3) 0.002(2) 0.014(2) -0.007(3)
C36' 0.043(4) 0.087(5) 0.076(5) -0.028(3) 0.035(3) -0.029(4)
C37' 0.064(4) 0.069(4) 0.044(3) 0.010(3) 0.026(3) -0.001(4)
C38' 0.048(4) 0.055(4) 0.074(5) 0.025(4) 0.023(4) 0.010(3)
B1 0.0341(13) 0.0271(11) 0.0261(11) -0.0025(8) 0.0117(10) -0.0020(9)
C40 0.0274(10) 0.0342(10) 0.0296(11) -0.0031(8) 0.0110(8) 0.0005(8)
C41 0.0434(13) 0.0389(12) 0.0352(12) -0.0069(9) 0.0122(10) 0.0082(10)
C42 0.0494(15) 0.0595(15) 0.0408(14) -0.0213(12) 0.0099(11) 0.0129(12)
C43 0.0428(14) 0.0858(19) 0.0264(12) -0.0082(12) 0.0136(10) 0.0044(13)
C44 0.0426(13) 0.0682(16) 0.0304(12) 0.0027(11) 0.0144(10) -0.0084(11)
C45 0.0384(12) 0.0456(12) 0.0314(11) -0.0007(9) 0.0117(9) -0.0078(10)
C46 0.0410(12) 0.0296(10) 0.0254(10) 0.0020(8) 0.0095(9) -0.0028(9)
C47 0.0467(14) 0.0363(12) 0.0491(14) -0.0017(10) 0.0208(11) -0.0047(10)
C48 0.0474(15) 0.0557(15) 0.0675(18) 0.0022(13) 0.0224(13) -0.0144(12)
C49 0.0698(19) 0.0507(16) 0.0688(19) -0.0089(13) 0.0189(15) -0.0318(14)
C50 0.078(2) 0.0405(14) 0.0669(18) -0.0178(12) 0.0267(15) -0.0185(13)
C51 0.0547(14) 0.0340(12) 0.0471(14) -0.0087(10) 0.0211(11) -0.0079(10)
C52 0.0359(11) 0.0219(9) 0.0272(10) -0.0044(7) 0.0118(8) -0.0039(8)
C53 0.0391(12) 0.0312(10) 0.0268(10) -0.0049(8) 0.0101(9) -0.0016(9)
C54 0.0344(12) 0.0381(11) 0.0345(12) -0.0048(9) 0.0041(9) 0.0026(9)
C55 0.0325(11) 0.0319(11) 0.0442(13) -0.0100(9) 0.0165(10) -0.0020(9)
C56 0.0523(14) 0.0360(11) 0.0307(11) -0.0012(9) 0.0235(10) 0.0007(10)
C57 0.0441(13) 0.0346(11) 0.0306(11) 0.0033(8) 0.0142(9) 0.0072(9)
C58 0.0342(11) 0.0293(10) 0.0238(10) -0.0049(7) 0.0136(8) 0.0003(8)
C59 0.0377(12) 0.0333(11) 0.0307(11) -0.0027(8) 0.0140(9) -0.0017(9)
C60 0.0498(13) 0.0307(11) 0.0374(12) -0.0040(9) 0.0246(10) -0.0029(10)
C61 0.0564(14) 0.0311(11) 0.0338(12) 0.0032(9) 0.0231(11) 0.0091(10)
C62 0.0415(12) 0.0413(12) 0.0324(11) 0.0004(9) 0.0111(9) 0.0080(10)
C63 0.0388(12) 0.0323(11) 0.0304(11) -0.0048(8) 0.0132(9) -0.0013(9)
F1 0.151(2) 0.192(3) 0.117(2) 0.029(2) 0.0234(19) 0.001(2)
F2 0.066(2) 0.088(3) 0.116(3) 0.025(2) 0.007(2) 0.000(2)
C1S 0.121(4) 0.092(3) 0.076(3) 0.023(2) -0.009(3) -0.036(3)
C2S 0.130(4) 0.096(3) 0.101(4) -0.016(3) 0.014(3) 0.017(3)
C3S 0.210(6) 0.102(3) 0.091(4) -0.006(3) 0.004(4) 0.032(4)
C4S 0.242(9) 0.110(4) 0.107(5) 0.012(3) 0.013(5) 0.014(5)
C5S 0.180(7) 0.179(7) 0.124(6) 0.046(5) -0.050(5) -0.004(5)
C6S 0.125(4) 0.145(5) 0.137(5) 0.039(4) 0.005(4) -0.008(3)
C7S 0.0656(19) 0.0555(16) 0.0522(16) 0.0041(12) 0.0213(14) 0.0044(14)
C8S 0.077(2) 0.0411(14) 0.0405(14) 0.0052(10) 0.0218(13) 0.0174(13)
C9S 0.084(2) 0.0359(13) 0.0493(15) 0.0046(11) 0.0286(14) 0.0004(13)

loop_
_atom_type_symbol
_atom_type_description
_atom_type_scat_dispersion_real
_atom_type_scat_dispersion_imag
_atom_type_scat_source
C C 0.0033 0.0016 'International Tables Vol C Tables 4.2.6.8 and 6.1.1.4'
H H 0.0000 0.0000 'International Tables Vol C Tables 4.2.6.8 and 6.1.1.4'
B B 0.0013 0.0007 'International Tables Vol C Tables 4.2.6.8 and 6.1.1.4'
Fe Fe 0.3463 0.8444 'International Tables Vol C Tables 4.2.6.8 and 6.1.1.4'
N N 0.0061 0.0033 'International Tables Vol C Tables 4.2.6.8 and 6.1.1.4'
F F 0.0171 0.0103 'International Tables Vol C Tables 4.2.6.8 and 6.1.1.4'

loop_
_geom_angle_atom_site_label_1
_geom_angle_atom_site_label_2
_geom_angle_atom_site_label_3
_geom_angle
_geom_angle_site_symmetry_3
C34 Fe1 N2 151.61(8) .
C34 Fe1 N1 109.07(9) .
N2 Fe1 N1 73.14(6) .
C34 Fe1 N3 107.89(9) .
N2 Fe1 N3 72.83(6) .
N1 Fe1 N3 142.87(6) .
C2 N1 C10 121.78(16) .
C2 N1 Fe1 117.32(12) .
C10 N1 Fe1 120.80(12) .
C3 N2 C7 120.25(16) .
C3 N2 Fe1 119.78(12) .
C7 N2 Fe1 119.94(12) .
C8 N3 C22 121.23(16) .
C8 N3 Fe1 116.39(13) .
C22 N3 Fe1 122.02(12) .
N1 C2 C1 126.89(18) .
N1 C2 C3 114.90(16) .
C1 C2 C3 118.17(17) .
N2 C3 C4 121.56(18) .
N2 C3 C2 113.81(16) .
C4 C3 C2 124.56(17) .
C5 C4 C3 118.07(19) .
C6 C5 C4 120.24(19) .
C5 C6 C7 118.35(19) .
N2 C7 C6 121.48(18) .
N2 C7 C8 114.16(16) .
C6 C7 C8 124.29(18) .
N3 C8 C9 126.41(18) .
N3 C8 C7 115.36(17) .
C9 C8 C7 118.18(17) .
C15 C10 C11 122.46(18) .
C15 C10 N1 116.02(18) .
C11 C10 N1 121.20(17) .
C12 C11 C10 117.3(2) .
C12 C11 C16 118.6(2) .
C10 C11 C16 124.08(18) .
C13 C12 C11 121.1(2) .
C14 C13 C12 120.4(2) .
C13 C14 C15 121.2(2) .
C14 C15 C10 117.6(2) .
C14 C15 C19' 119.1(5) .
C10 C15 C19' 122.2(5) .
C14 C15 C19 121.7(3) .
C10 C15 C19 120.6(3) .
C19' C15 C19 14.6(4) .
C11 C16 C17 111.75(19) .
C11 C16 C18 111.39(19) .
C17 C16 C18 109.0(2) .
C21 C19 C20 108.8(5) .
C21 C19 C15 116.9(5) .
C20 C19 C15 106.2(5) .
C15 C19' C20' 117.3(8) .
C15 C19' C21' 104.5(8) .
C20' C19' C21' 108.8(9) .
C23 C22 C27 122.18(19) .
C23 C22 N3 121.04(18) .
C27 C22 N3 116.66(18) .
C22 C23 C24 116.7(2) .
C22 C23 C28 124.09(19) .
C24 C23 C28 119.2(2) .
C25 C24 C23 122.1(2) .
C24 C25 C26 120.3(2) .
C25 C26 C27 120.9(2) .
C26 C27 C22 117.8(2) .
C26 C27 C31 121.3(2) .
C22 C27 C31 120.92(19) .
C23 C28 C30 111.4(2) .
C23 C28 C29 111.1(2) .
C30 C28 C29 110.3(2) .
C33 C31 C27 113.7(2) .
C33 C31 C32 110.8(3) .
C27 C31 C32 109.5(2) .
C35 C34 C35' 7.2(12) .
C35 C34 Fe1 122.6(10) .
C35' C34 Fe1 129.4(4) .
C34 C35 C38 107.0(16) .
C34 C35 C37 104.6(17) .
C38 C35 C37 107.3(16) .
C34 C35 C36 117.4(17) .
C38 C35 C36 107.8(16) .
C37 C35 C36 112.2(16) .
C36' C35' C38' 110.0(8) .
C36' C35' C37' 108.5(6) .
C38' C35' C37' 106.9(8) .
C36' C35' C34 108.0(7) .
C38' C35' C34 110.8(7) .
C37' C35' C34 112.6(9) .
C52 B1 C46 108.04(15) .
C52 B1 C40 111.72(16) .
C46 B1 C40 107.05(15) .
C52 B1 C58 108.45(15) .
C46 B1 C58 111.23(16) .
C40 B1 C58 110.35(15) .
C41 C40 C45 114.53(18) .
C41 C40 B1 125.42(18) .
C45 C40 B1 120.03(17) .
C40 C41 C42 122.7(2) .
C43 C42 C41 120.3(2) .
C44 C43 C42 118.9(2) .
C43 C44 C45 120.3(2) .
C44 C45 C40 123.3(2) .
C51 C46 C47 114.46(19) .
C51 C46 B1 124.31(19) .
C47 C46 B1 121.21(18) .
C48 C47 C46 123.6(2) .
C47 C48 C49 120.0(2) .
C50 C49 C48 118.8(2) .
C49 C50 C51 120.5(2) .
C46 C51 C50 122.6(2) .
C53 C52 C57 115.03(18) .
C53 C52 B1 124.68(17) .
C57 C52 B1 119.75(18) .
C54 C53 C52 122.58(19) .
C55 C54 C53 120.6(2) .
C56 C55 C54 118.47(19) .
C55 C56 C57 120.46(19) .
C56 C57 C52 122.8(2) .
C63 C58 C59 114.44(18) .
C63 C58 B1 125.36(17) .
C59 C58 B1 120.19(17) .
C60 C59 C58 123.2(2) .
C61 C60 C59 119.9(2) .
C60 C61 C62 119.10(19) .
C61 C62 C63 120.2(2) .
C58 C63 C62 123.15(19) .
C2S C1S F1 120.5(5) .
C2S C1S C6S 126.1(5) .
F1 C1S C6S 113.3(5) .
C3S C2S C1S 118.0(5) .
C2S C3S C4S 124.1(6) .
C3S C4S C5S 116.0(6) .
C4S C5S C6S 123.6(7) .
C1S C6S C5S 112.1(6) .
F2 C7S C8S 118.5(3) .
F2 C7S C9S 119.8(3) 3_686
C8S C7S C9S 121.6(3) 3_686
C7S C8S C9S 119.2(3) .
C8S C9S C7S 119.2(3) 3_686

loop_
_geom_bond_atom_site_label_1
_geom_bond_atom_site_label_2
_geom_bond_distance
_geom_bond_site_symmetry_2
Fe1 C34 2.035(2) .
Fe1 N2 2.1103(15) .
Fe1 N1 2.2128(15) .
Fe1 N3 2.2415(16) .
N1 C2 1.284(2) .
N1 C10 1.446(2) .
N2 C3 1.333(2) .
N2 C7 1.336(2) .
N3 C8 1.288(2) .
N3 C22 1.437(2) .
C1 C2 1.486(3) .
C2 C3 1.497(3) .
C3 C4 1.391(3) .
C4 C5 1.380(3) .
C5 C6 1.382(3) .
C6 C7 1.383(3) .
C7 C8 1.486(3) .
C8 C9 1.490(3) .
C10 C15 1.398(3) .
C10 C11 1.396(3) .
C11 C12 1.397(3) .
C11 C16 1.520(3) .
C12 C13 1.378(3) .
C13 C14 1.369(4) .
C14 C15 1.391(3) .
C15 C19' 1.563(12) .
C15 C19 1.521(7) .
C16 C17 1.530(3) .
C16 C18 1.528(3) .
C19 C21 1.509(7) .
C19 C20 1.544(7) .
C19' C20' 1.525(10) .
C19' C21' 1.498(12) .
C22 C23 1.393(3) .
C22 C27 1.403(3) .
C23 C24 1.401(3) .
C23 C28 1.516(3) .
C24 C25 1.358(4) .
C25 C26 1.371(4) .
C26 C27 1.392(3) .
C27 C31 1.516(3) .
C28 C30 1.534(5) .
C28 C29 1.538(4) .
C31 C33 1.519(4) .
C31 C32 1.525(5) .
C34 C35 1.58(3) .
C34 C35' 1.510(12) .
C35 C38 1.523(14) .
C35 C37 1.523(14) .
C35 C36 1.520(15) .
C35' C36' 1.517(7) .
C35' C38' 1.521(8) .
C35' C37' 1.537(7) .
B1 C52 1.644(3) .
B1 C46 1.646(3) .
B1 C40 1.652(3) .
B1 C58 1.652(3) .
C40 C41 1.396(3) .
C40 C45 1.404(3) .
C41 C42 1.391(3) .
C42 C43 1.379(4) .
C43 C44 1.371(3) .
C44 C45 1.379(3) .
C46 C51 1.390(3) .
C46 C47 1.396(3) .
C47 C48 1.370(3) .
C48 C49 1.378(4) .
C49 C50 1.364(4) .
C50 C51 1.390(3) .
C52 C53 1.392(3) .
C52 C57 1.410(3) .
C53 C54 1.391(3) .
C54 C55 1.384(3) .
C55 C56 1.379(3) .
C56 C57 1.382(3) .
C58 C63 1.399(3) .
C58 C59 1.408(3) .
C59 C60 1.389(3) .
C60 C61 1.378(3) .
C61 C62 1.381(3) .
C62 C63 1.388(3) .
F1 C1S 1.363(5) .
F2 C7S 1.307(4) .
C1S C2S 1.336(6) .
C1S C6S 1.392(7) .
C2S C3S 1.303(6) .
C3S C4S 1.388(8) .
C4S C5S 1.374(9) .
C5S C6S 1.420(9) .
C7S C8S 1.364(4) .
C7S C9S 1.381(4) 3_686
C8S C9S 1.363(4) .
C9S C7S 1.382(4) 3_686

loop_
_platon_squeeze_void_nr
_platon_squeeze_void_average_x
_platon_squeeze_void_average_y
_platon_squeeze_void_average_z
_platon_squeeze_void_volume
_platon_squeeze_void_count_electrons
_platon_squeeze_void_content
1 0.000 0.000 0.500 362 100 ' '
2 1.000 0.500 0.000 362 100 ' '
